data_4060156
_journal_name_full Organometallics
_journal_paper_doi 10.1021/om049273j
_journal_year 2005
_chemical_formula_sum 'C34 H51 Cl Si Zr'
_chemical_formula_weight 614.51
_space_group_IT_number 14
_symmetry_cell_setting monoclinic
_symmetry_space_group_name_Hall '-P 2ybc'
_symmetry_space_group_name_H-M 'P 1 21/c 1'
_atom_sites_solution_hydrogens geom
_atom_sites_solution_primary direct
_atom_sites_solution_secondary difmap
_cell_angle_alpha 90.00
_cell_angle_beta 90.5700(10)
_cell_angle_gamma 90.00
_cell_formula_units_Z 4
_cell_length_a 10.1484(6)
_cell_length_b 17.0564(9)
_cell_length_c 19.3917(11)
_cell_measurement_reflns_used 7598
_cell_measurement_temperature 243(2)
_cell_measurement_theta_max 28.27
_cell_measurement_theta_min 1.59
_cell_volume 3356.4(3)
_diffrn_ambient_temperature 243(2)
_diffrn_detector_area_resol_mean ?
_diffrn_measurement_device_type 'CCD area detector'
_diffrn_measurement_method 'phi and omega scans'
_diffrn_radiation_monochromator graphite
_diffrn_radiation_source 'fine-focus sealed tube'
_diffrn_radiation_type MoK\a
_diffrn_radiation_wavelength 0.71073
_diffrn_reflns_av_R_equivalents 0.0225
_diffrn_reflns_av_sigmaI/netI 0.0284
_diffrn_reflns_limit_h_max 12
_diffrn_reflns_limit_h_min -13
_diffrn_reflns_limit_k_max 9
_diffrn_reflns_limit_k_min -22
_diffrn_reflns_limit_l_max 24
_diffrn_reflns_limit_l_min -25
_diffrn_reflns_number 20963
_diffrn_reflns_theta_max 28.27
_diffrn_reflns_theta_min 1.59
_diffrn_standards_decay_% ?
_diffrn_standards_interval_count ?
_diffrn_standards_interval_time ?
_diffrn_standards_number ?
_exptl_absorpt_coefficient_mu 0.462
_exptl_absorpt_correction_T_max 0.9552
_exptl_absorpt_correction_T_min 0.8017
_exptl_absorpt_correction_type empirical
_exptl_absorpt_process_details SADABS
_exptl_crystal_colour yellow
_exptl_crystal_density_diffrn 1.216
_exptl_crystal_density_meas ?
_exptl_crystal_density_method 'not measured'
_exptl_crystal_description block
_exptl_crystal_F_000 1304
_exptl_crystal_size_max 0.50
_exptl_crystal_size_mid 0.50
_exptl_crystal_size_min 0.10
_refine_ls_extinction_coef 0.00000(12)
_refine_ls_extinction_expression Fc^*^=kFc[1+0.001xFc^2^\l^3^/sin(2\q)]^-1/4^
_refine_ls_extinction_method SHELXL
_refine_ls_goodness_of_fit_ref 1.037
_refine_ls_hydrogen_treatment mixed
_refine_ls_matrix_type full
_refine_ls_number_parameters 335
_refine_ls_number_reflns 7598
_refine_ls_number_restraints 0
_refine_ls_restrained_S_all 1.037
_refine_ls_R_factor_all 0.0422
_refine_ls_R_factor_gt 0.0300
_refine_ls_shift/su_max 0.235
_refine_ls_shift/su_mean 0.001
_refine_ls_structure_factor_coef Fsqd
_refine_ls_weighting_details 'calc w=1/[\s^2^(Fo^2^)+(0.0400P)^2^+0.7791P] where P=(Fo^2^+2Fc^2^)/3'
_refine_ls_weighting_scheme calc
_refine_ls_wR_factor_gt 0.0752
_refine_ls_wR_factor_ref 0.0794
_reflns_number_gt 6145
_reflns_number_total 7598
_reflns_threshold_expression >2sigma(I)
_cod_original_sg_symbol_H-M 'P 21/c'
_cod_database_code 4060156

loop_
_symmetry_equiv_pos_as_xyz
'x, y, z'
'-x, y+1/2, -z+1/2'
'-x, -y, -z'
'x, -y-1/2, z-1/2'

loop_
_atom_site_label
_atom_site_type_symbol
_atom_site_fract_x
_atom_site_fract_y
_atom_site_fract_z
_atom_site_U_iso_or_equiv
_atom_site_adp_type
_atom_site_occupancy
_atom_site_symmetry_multiplicity
_atom_site_calc_flag
_atom_site_refinement_flags
_atom_site_disorder_assembly
_atom_site_disorder_group
Zr Zr 0.225306(16) 0.032888(9) 0.220420(9) 0.02504(6) Uani 1 1 d . . .
Cl Cl 0.42213(5) 0.11334(3) 0.20980(3) 0.04094(12) Uani 1 1 d . . .
Si Si -0.00749(5) 0.06650(3) 0.33685(3) 0.03391(13) Uani 1 1 d . . .
C11 C 0.15783(19) 0.01574(10) 0.34220(9) 0.0313(4) Uani 1 1 d . . .
C12 C 0.29393(19) 0.03638(11) 0.34952(10) 0.0333(4) Uani 1 1 d . . .
C13 C 0.36946(19) -0.02545(11) 0.32161(10) 0.0340(4) Uani 1 1 d . . .
H13A H 0.4670 -0.0274 0.3221 0.041 Uiso 1 1 calc R . .
C14 C 0.28680(19) -0.08764(11) 0.30035(10) 0.0330(4) Uani 1 1 d . . .
C15 C 0.15675(19) -0.06109(11) 0.31057(10) 0.0330(4) Uani 1 1 d . . .
H15A H 0.0777 -0.0950 0.3070 0.040 Uiso 1 1 calc R . .
C21 C -0.00059(17) 0.08643(10) 0.24098(10) 0.0292(4) Uani 1 1 d . . .
C22 C -0.02167(18) 0.04091(11) 0.17946(10) 0.0322(4) Uani 1 1 d . . .
C23 C 0.05296(18) 0.07599(11) 0.12644(10) 0.0326(4) Uani 1 1 d . . .
H23A H 0.0532 0.0581 0.0779 0.039 Uiso 1 1 calc R . .
C24 C 0.11473(18) 0.14518(10) 0.15066(10) 0.0303(4) Uani 1 1 d . . .
C25 C 0.08390(17) 0.14989(10) 0.22156(9) 0.0294(4) Uani 1 1 d . . .
H25A H 0.1009 0.1966 0.2506 0.035 Uiso 1 1 calc R . .
C30 C 0.3330(2) -0.17161(12) 0.28874(11) 0.0424(5) Uani 1 1 d . . .
C31 C 0.4530(2) -0.17554(13) 0.24137(13) 0.0540(6) Uani 1 1 d . . .
H31A H 0.4286 -0.1566 0.1958 0.081 Uiso 1 1 calc R . .
H31B H 0.4831 -0.2294 0.2381 0.081 Uiso 1 1 calc R . .
H31C H 0.5232 -0.1432 0.2602 0.081 Uiso 1 1 calc R . .
C32 C 0.2231(3) -0.22383(13) 0.25974(15) 0.0609(7) Uani 1 1 d . . .
H32A H 0.1961 -0.2047 0.2147 0.091 Uiso 1 1 calc R . .
H32B H 0.1484 -0.2227 0.2906 0.091 Uiso 1 1 calc R . .
H32C H 0.2551 -0.2772 0.2556 0.091 Uiso 1 1 calc R . .
C33 C 0.3723(3) -0.20295(14) 0.36091(13) 0.0611(7) Uani 1 1 d . . .
H33A H 0.2968 -0.2005 0.3911 0.092 Uiso 1 1 calc R . .
H33B H 0.4431 -0.1711 0.3799 0.092 Uiso 1 1 calc R . .
H33C H 0.4016 -0.2569 0.3570 0.092 Uiso 1 1 calc R . .
C34 C 0.3545(2) 0.10355(13) 0.39257(11) 0.0424(5) Uani 1 1 d . . .
C35 C 0.3099(2) 0.18611(12) 0.37120(12) 0.0492(5) Uani 1 1 d . . .
H35A H 0.3527 0.2246 0.4006 0.074 Uiso 1 1 calc R . .
H35B H 0.2151 0.1904 0.3759 0.074 Uiso 1 1 calc R . .
H35C H 0.3336 0.1955 0.3236 0.074 Uiso 1 1 calc R . .
C36 C 0.3117(3) 0.08840(16) 0.46742(11) 0.0642(7) Uani 1 1 d . . .
H36A H 0.3472 0.1291 0.4972 0.096 Uiso 1 1 calc R . .
H36B H 0.3446 0.0378 0.4825 0.096 Uiso 1 1 calc R . .
H36C H 0.2162 0.0888 0.4697 0.096 Uiso 1 1 calc R . .
C37 C 0.5063(2) 0.10132(16) 0.39033(14) 0.0615(7) Uani 1 1 d . . .
H37A H 0.5420 0.1442 0.4176 0.092 Uiso 1 1 calc R . .
H37B H 0.5350 0.1065 0.3430 0.092 Uiso 1 1 calc R . .
H37C H 0.5375 0.0519 0.4090 0.092 Uiso 1 1 calc R . .
C40 C -0.1343(2) -0.01748(12) 0.16466(12) 0.0420(5) Uani 1 1 d . . .
C41 C -0.1436(3) -0.03685(15) 0.08795(13) 0.0609(7) Uani 1 1 d . . .
H41A H -0.0644 -0.0641 0.0739 0.091 Uiso 1 1 calc R . .
H41B H -0.1528 0.0113 0.0617 0.091 Uiso 1 1 calc R . .
H41C H -0.2197 -0.0701 0.0795 0.091 Uiso 1 1 calc R . .
C42 C -0.1277(2) -0.09438(13) 0.20512(13) 0.0534(6) Uani 1 1 d . . .
H42A H -0.0476 -0.1222 0.1935 0.080 Uiso 1 1 calc R . .
H42B H -0.2035 -0.1265 0.1933 0.080 Uiso 1 1 calc R . .
H42C H -0.1279 -0.0832 0.2542 0.080 Uiso 1 1 calc R . .
C43 C -0.2629(2) 0.02550(16) 0.18431(17) 0.0653(7) Uani 1 1 d . . .
H43A H -0.2694 0.0742 0.1587 0.098 Uiso 1 1 calc R . .
H43B H -0.2619 0.0367 0.2334 0.098 Uiso 1 1 calc R . .
H43C H -0.3380 -0.0075 0.1732 0.098 Uiso 1 1 calc R . .
C44 C 0.1744(2) 0.20838(12) 0.10531(10) 0.0389(5) Uani 1 1 d . . .
C45 C 0.0600(3) 0.24308(17) 0.06258(15) 0.0710(8) Uani 1 1 d . . .
H45A H -0.0056 0.2646 0.0933 0.107 Uiso 1 1 calc R . .
H45B H 0.0203 0.2022 0.0345 0.107 Uiso 1 1 calc R . .
H45C H 0.0931 0.2843 0.0330 0.107 Uiso 1 1 calc R . .
C46 C 0.2773(2) 0.17462(14) 0.05554(11) 0.0512(6) Uani 1 1 d . . .
H46A H 0.3503 0.1527 0.0819 0.077 Uiso 1 1 calc R . .
H46B H 0.3096 0.2161 0.0259 0.077 Uiso 1 1 calc R . .
H46C H 0.2370 0.1339 0.0275 0.077 Uiso 1 1 calc R . .
C47 C 0.2368(2) 0.27351(12) 0.14852(12) 0.0493(6) Uani 1 1 d . . .
H47A H 0.3093 0.2523 0.1756 0.074 Uiso 1 1 calc R . .
H47B H 0.1713 0.2953 0.1792 0.074 Uiso 1 1 calc R . .
H47C H 0.2693 0.3143 0.1183 0.074 Uiso 1 1 calc R . .
C51 C -0.1341(2) -0.00117(15) 0.37280(13) 0.0555(6) Uani 1 1 d . . .
H51A H -0.1232 -0.0043 0.4225 0.083 Uiso 1 1 calc R . .
H51B H -0.1234 -0.0529 0.3529 0.083 Uiso 1 1 calc R . .
H51C H -0.2214 0.0186 0.3618 0.083 Uiso 1 1 calc R . .
C52 C -0.0379(2) 0.16098(13) 0.38250(12) 0.0491(6) Uani 1 1 d . . .
H52A H -0.0414 0.1516 0.4318 0.074 Uiso 1 1 calc R . .
H52B H -0.1209 0.1831 0.3668 0.074 Uiso 1 1 calc R . .
H52C H 0.0330 0.1974 0.3727 0.074 Uiso 1 1 calc R . .
C61 C 0.27406(19) -0.05197(11) 0.13162(10) 0.0333(4) Uani 1 1 d . . .
C62 C 0.2002(2) -0.11435(12) 0.10502(12) 0.0444(5) Uani 1 1 d . . .
H62A H 0.1173 -0.1246 0.1243 0.053 Uiso 1 1 calc R . .
C63 C 0.2425(2) -0.16184(14) 0.05183(13) 0.0548(6) Uani 1 1 d . . .
H63A H 0.1893 -0.2035 0.0364 0.066 Uiso 1 1 calc R . .
C64 C 0.3623(3) -0.14826(14) 0.02139(13) 0.0570(6) Uani 1 1 d . . .
H64A H 0.3917 -0.1806 -0.0146 0.068 Uiso 1 1 calc R . .
C65 C 0.4382(2) -0.08681(14) 0.04431(12) 0.0538(6) Uani 1 1 d . . .
H65A H 0.5198 -0.0765 0.0236 0.065 Uiso 1 1 calc R . .
C66 C 0.3949(2) -0.03968(12) 0.09799(11) 0.0419(5) Uani 1 1 d . . .
H66A H 0.4486 0.0022 0.1125 0.050 Uiso 1 1 calc R . .

loop_
_atom_site_aniso_label
_atom_site_aniso_U_11
_atom_site_aniso_U_22
_atom_site_aniso_U_33
_atom_site_aniso_U_23
_atom_site_aniso_U_13
_atom_site_aniso_U_12
Zr 0.02480(10) 0.02409(9) 0.02627(10) -0.00097(7) 0.00210(6) 0.00166(7)
Cl 0.0379(3) 0.0377(3) 0.0473(3) -0.0013(2) 0.0024(2) -0.0052(2)
Si 0.0331(3) 0.0356(3) 0.0332(3) 0.0012(2) 0.0092(2) 0.0068(2)
C11 0.0369(10) 0.0318(9) 0.0254(9) 0.0036(7) 0.0054(8) 0.0064(8)
C12 0.0374(10) 0.0355(10) 0.0270(9) 0.0019(8) -0.0015(8) 0.0051(8)
C13 0.0322(10) 0.0378(10) 0.0319(10) 0.0036(8) -0.0012(8) 0.0075(8)
C14 0.0362(10) 0.0297(9) 0.0333(10) 0.0059(8) 0.0031(8) 0.0070(8)
C15 0.0352(10) 0.0300(9) 0.0341(10) 0.0069(8) 0.0041(8) 0.0012(8)
C21 0.0228(8) 0.0317(9) 0.0332(10) -0.0004(8) 0.0014(7) 0.0062(7)
C22 0.0250(9) 0.0327(9) 0.0388(11) -0.0004(8) -0.0029(8) 0.0031(7)
C23 0.0315(10) 0.0365(10) 0.0299(10) -0.0017(8) -0.0045(8) 0.0050(8)
C24 0.0303(9) 0.0297(9) 0.0311(10) 0.0038(8) -0.0017(8) 0.0055(7)
C25 0.0314(9) 0.0264(9) 0.0304(9) -0.0017(7) -0.0003(8) 0.0073(7)
C30 0.0506(13) 0.0297(10) 0.0472(12) 0.0069(9) 0.0049(10) 0.0126(9)
C31 0.0593(15) 0.0440(12) 0.0588(15) 0.0077(11) 0.0131(12) 0.0260(11)
C32 0.0759(18) 0.0295(11) 0.0774(18) -0.0012(12) 0.0027(14) 0.0020(11)
C33 0.0821(18) 0.0466(13) 0.0546(15) 0.0142(11) 0.0061(13) 0.0256(13)
C34 0.0461(12) 0.0469(12) 0.0341(11) -0.0092(9) -0.0048(9) 0.0026(10)
C35 0.0576(14) 0.0413(12) 0.0488(13) -0.0135(10) -0.0009(11) -0.0033(10)
C36 0.091(2) 0.0691(17) 0.0320(12) -0.0072(12) -0.0040(13) 0.0035(15)
C37 0.0482(14) 0.0738(17) 0.0623(16) -0.0196(14) -0.0157(12) -0.0024(12)
C40 0.0293(10) 0.0445(12) 0.0519(13) -0.0061(10) -0.0043(9) -0.0042(9)
C41 0.0564(15) 0.0649(16) 0.0610(16) -0.0113(13) -0.0160(13) -0.0154(12)
C42 0.0430(13) 0.0490(13) 0.0682(16) -0.0002(12) 0.0014(11) -0.0168(10)
C43 0.0293(12) 0.0719(18) 0.095(2) -0.0117(15) -0.0064(12) -0.0007(11)
C44 0.0449(12) 0.0368(10) 0.0349(11) 0.0084(9) 0.0009(9) 0.0009(9)
C45 0.0627(17) 0.0766(19) 0.0736(19) 0.0422(15) -0.0122(14) 0.0030(14)
C46 0.0668(15) 0.0516(13) 0.0356(12) 0.0004(10) 0.0138(11) -0.0087(12)
C47 0.0690(15) 0.0288(10) 0.0502(13) 0.0030(9) 0.0093(12) -0.0042(10)
C51 0.0503(14) 0.0592(14) 0.0575(15) 0.0083(12) 0.0226(12) 0.0012(12)
C52 0.0521(13) 0.0511(13) 0.0441(13) -0.0079(10) 0.0076(10) 0.0148(11)
C61 0.0368(10) 0.0317(9) 0.0315(10) -0.0015(8) 0.0000(8) 0.0057(8)
C62 0.0376(11) 0.0448(12) 0.0509(13) -0.0043(10) 0.0040(10) -0.0021(9)
C63 0.0607(15) 0.0454(13) 0.0584(15) -0.0195(11) -0.0055(12) -0.0043(11)
C64 0.0704(17) 0.0528(14) 0.0479(14) -0.0200(11) 0.0138(12) 0.0051(12)
C65 0.0536(14) 0.0546(14) 0.0536(14) -0.0140(11) 0.0189(12) -0.0004(11)
C66 0.0407(12) 0.0389(11) 0.0462(12) -0.0082(9) 0.0069(10) -0.0016(9)
